data_7154851
loop_
_publ_author_name
'Liu, Yufen'
'Du, Yanlong'
'Yu, Aimin'
'Mu, Haifeng'
'Meng, Xiangtai'

_publ_section_title
;
 DABCO-catalyzed unusual [4 + 2] cycloaddition reaction: non-substituted
 allenoate acts as a four-carbon synthon and facile synthesis of
 spirooxindoles.
;
_journal_issue 4
_journal_name_full 'Organic &amp; biomolecular chemistry'
_journal_page_first 1226
_journal_page_last 1230
_journal_paper_doi 10.1039/c5ob02383a
_journal_volume 14
_journal_year 2016
_chemical_formula_sum 'C21 H23 N O6'
_chemical_formula_weight 385.40
_chemical_name_systematic
; 
 ? 
;
_space_group_IT_number 2
_symmetry_cell_setting triclinic
_symmetry_space_group_name_Hall '-P 1'
_symmetry_space_group_name_H-M 'P -1'
_atom_sites_solution_hydrogens geom
_atom_sites_solution_primary direct
_atom_sites_solution_secondary difmap
_audit_creation_method SHELXL-97
_audit_update_record
;
2015-08-11 deposited with the CCDC.
2015-12-11 downloaded from the CCDC.
;
_cell_angle_alpha 95.1770(10)
_cell_angle_beta 90.5100(10)
_cell_angle_gamma 94.5590(10)
_cell_formula_units_Z 4
_cell_length_a 10.0957(6)
_cell_length_b 10.7765(6)
_cell_length_c 18.4533(11)
_cell_measurement_reflns_used 3624
_cell_measurement_temperature 173(2)
_cell_measurement_theta_max 28.27
_cell_measurement_theta_min 2.32
_cell_volume 1992.9(2)
_computing_cell_refinement 'Bruker SMART'
_computing_data_collection 'Bruker SMART'
_computing_data_reduction 'Bruker SAINT'
_computing_molecular_graphics 'Bruker SHELXTL'
_computing_publication_material 'Bruker SHELXTL'
_computing_structure_refinement 'SHELXL-97 (Sheldrick, 1997)'
_computing_structure_solution 'SHELXS-97 (Sheldrick, 1990)'
_diffrn_ambient_temperature 173(2)
_diffrn_measured_fraction_theta_full 0.999
_diffrn_measured_fraction_theta_max 0.999
_diffrn_measurement_device_type 'CCD area detector'
_diffrn_measurement_method 'phi and omega scans'
_diffrn_radiation_monochromator graphite
_diffrn_radiation_source 'fine-focus sealed tube'
_diffrn_radiation_type MoK\a
_diffrn_radiation_wavelength 0.71073
_diffrn_reflns_av_R_equivalents 0.0235
_diffrn_reflns_av_sigmaI/netI 0.0440
_diffrn_reflns_limit_h_max 11
_diffrn_reflns_limit_h_min -12
_diffrn_reflns_limit_k_max 9
_diffrn_reflns_limit_k_min -12
_diffrn_reflns_limit_l_max 21
_diffrn_reflns_limit_l_min -21
_diffrn_reflns_number 11611
_diffrn_reflns_theta_full 25.01
_diffrn_reflns_theta_max 25.01
_diffrn_reflns_theta_min 1.90
_exptl_absorpt_coefficient_mu 0.094
_exptl_absorpt_correction_T_max 0.9860
_exptl_absorpt_correction_T_min 0.9832
_exptl_absorpt_correction_type multi-scan
_exptl_absorpt_process_details SADABS
_exptl_crystal_colour COLOURLESS
_exptl_crystal_density_diffrn 1.285
_exptl_crystal_density_meas ?
_exptl_crystal_density_method 'not measured'
_exptl_crystal_description BLOCK
_exptl_crystal_F_000 816
_exptl_crystal_size_max 0.18
_exptl_crystal_size_mid 0.17
_exptl_crystal_size_min 0.15
_refine_diff_density_max 0.253
_refine_diff_density_min -0.252
_refine_diff_density_rms 0.044
_refine_ls_extinction_method none
_refine_ls_goodness_of_fit_ref 1.015
_refine_ls_hydrogen_treatment constr
_refine_ls_matrix_type full
_refine_ls_number_parameters 519
_refine_ls_number_reflns 7003
_refine_ls_number_restraints 6
_refine_ls_restrained_S_all 1.016
_refine_ls_R_factor_all 0.0579
_refine_ls_R_factor_gt 0.0415
_refine_ls_shift/su_max 0.000
_refine_ls_shift/su_mean 0.000
_refine_ls_structure_factor_coef Fsqd
_refine_ls_weighting_details 'calc w=1/[\s^2^(Fo^2^)+(0.0364P)^2^+0.8978P] where P=(Fo^2^+2Fc^2^)/3'
_refine_ls_weighting_scheme calc
_refine_ls_wR_factor_gt 0.0892
_refine_ls_wR_factor_ref 0.0982
_reflns_number_gt 5466
_reflns_number_total 7003
_reflns_threshold_expression >2sigma(I)
_cod_data_source_file c5ob02383a2.cif
_cod_data_source_block n141127b
_cod_depositor_comments
;
The following automatic conversions were performed:

'_symmetry_cell_setting' value 'Triclinic' changed to 'triclinic'
according to
/usr/data/users/saulius/crontab/automatic-downloads/rss-feeds/RSC/lib/dictionaries/cif_core.dic
dictionary named 'cif_core.dic' version 2.4.2 from 2011-04-26.

'_exptl_absorpt_correction_type' value 'MULTI-SCAN' changed to
'multi-scan' according to
/usr/data/users/saulius/crontab/automatic-downloads/rss-feeds/RSC/lib/dictionaries/cif_core.dic
dictionary named 'cif_core.dic' version 2.4.2 from 2011-04-26.

'_exptl_crystal_density_meas' value 'NONE' was changed to '?' - the
value is perceived as not measured.

Automatic conversion script
Id: cif_fix_values 4268 2015-11-12 08:31:59Z antanas 

 Adding full bibliography for 7154849--7154851.cif.
;
_cod_original_sg_symbol_H-M P-1
_cod_database_code 7154851

loop_
_symmetry_equiv_pos_as_xyz
'x, y, z'
'-x, -y, -z'

loop_
_atom_site_label
_atom_site_type_symbol
_atom_site_fract_x
_atom_site_fract_y
_atom_site_fract_z
_atom_site_U_iso_or_equiv
_atom_site_adp_type
_atom_site_occupancy
_atom_site_symmetry_multiplicity
_atom_site_calc_flag
_atom_site_refinement_flags
_atom_site_disorder_assembly
_atom_site_disorder_group
O1 O 0.98088(12) 0.66436(12) 0.04730(7) 0.0211(3) Uani 1 1 d . . .
O2 O 0.94146(13) 0.61753(12) 0.24161(7) 0.0259(3) Uani 1 1 d . . .
O3 O 0.89115(14) 1.02670(12) 0.17942(8) 0.0293(3) Uani 1 1 d . . .
O4 O 0.69527(12) 0.62092(12) 0.00034(6) 0.0211(3) Uani 1 1 d . . .
O5 O 0.31445(13) 0.82642(14) 0.05662(8) 0.0323(4) Uani 1 1 d D . .
O6 O 0.46226(15) 0.84123(15) 0.14837(8) 0.0415(4) Uani 1 1 d . . .
O7 O 0.32155(12) 0.47998(11) 0.47247(7) 0.0206(3) Uani 1 1 d . . .
O8 O 0.27914(14) 0.38187(14) 0.27541(8) 0.0350(4) Uani 1 1 d . . .
O9 O -0.10586(12) 0.40155(12) 0.41800(7) 0.0214(3) Uani 1 1 d . . .
O10 O 0.28398(13) 0.22055(11) 0.53976(7) 0.0211(3) Uani 1 1 d . . .
O11 O 0.21471(14) -0.18748(12) 0.43318(8) 0.0297(4) Uani 1 1 d . . .
O12 O 0.10004(14) -0.05527(12) 0.37550(7) 0.0281(3) Uani 1 1 d . . .
N1 N 0.89744(14) 0.46766(14) 0.07098(8) 0.0186(3) Uani 1 1 d . . .
H1 H 0.9504 0.4238 0.0432 0.022 Uiso 1 1 calc R . .
N2 N 0.49216(14) 0.35922(14) 0.43853(8) 0.0186(3) Uani 1 1 d . . .
H2 H 0.5563 0.4016 0.4650 0.022 Uiso 1 1 calc R . .
C1 C 0.79616(17) 0.41498(17) 0.11270(10) 0.0178(4) Uani 1 1 d . . .
C2 C 0.73357(17) 0.50963(17) 0.15192(9) 0.0168(4) Uani 1 1 d . . .
C3 C 0.62836(17) 0.47884(18) 0.19566(10) 0.0198(4) Uani 1 1 d . . .
H3 H 0.5837 0.5425 0.2220 0.024 Uiso 1 1 calc R . .
C4 C 0.58816(18) 0.35335(18) 0.20089(10) 0.0225(4) Uani 1 1 d . . .
H4 H 0.5157 0.3312 0.2309 0.027 Uiso 1 1 calc R . .
C5 C 0.65345(19) 0.26063(19) 0.16249(10) 0.0236(4) Uani 1 1 d . . .
H5 H 0.6258 0.1754 0.1671 0.028 Uiso 1 1 calc R . .
C6 C 0.75864(19) 0.28998(18) 0.11728(10) 0.0215(4) Uani 1 1 d . . .
H6 H 0.8029 0.2265 0.0906 0.026 Uiso 1 1 calc R . .
C7 C 0.90405(17) 0.59400(17) 0.07858(10) 0.0175(4) Uani 1 1 d . . .
C8 C 0.80344(17) 0.63380(17) 0.13725(10) 0.0170(4) Uani 1 1 d . . .
C9 C 0.89147(17) 0.68915(18) 0.20407(10) 0.0185(4) Uani 1 1 d . . .
C10 C 0.91531(18) 0.82315(18) 0.21796(10) 0.0211(4) Uani 1 1 d . . .
H10 H 0.9657 0.8568 0.2599 0.025 Uiso 1 1 calc R . .
C11 C 0.86832(18) 0.90122(18) 0.17340(10) 0.0215(4) Uani 1 1 d . . .
C12 C 0.78271(19) 0.85826(17) 0.10807(10) 0.0218(4) Uani 1 1 d . . .
H12A H 0.8386 0.8525 0.0643 0.026 Uiso 1 1 calc R . .
H12B H 0.7174 0.9203 0.1013 0.026 Uiso 1 1 calc R . .
C13 C 0.70894(18) 0.73069(17) 0.11619(10) 0.0188(4) Uani 1 1 d . . .
H13 H 0.6456 0.7426 0.1571 0.023 Uiso 1 1 calc R . .
C14 C 0.9757(2) 1.0836(2) 0.23819(12) 0.0341(5) Uani 1 1 d . . .
H14A H 0.9378 1.0624 0.2846 0.041 Uiso 1 1 calc R . .
H14B H 0.9830 1.1745 0.2367 0.041 Uiso 1 1 calc R . .
H14C H 1.0642 1.0526 0.2333 0.041 Uiso 1 1 calc R . .
C15 C 0.62639(18) 0.69107(17) 0.04815(10) 0.0182(4) Uani 1 1 d . A .
C16 C 0.63955(19) 0.58405(18) -0.07171(10) 0.0224(4) Uani 1 1 d . . .
H16A H 0.6266 0.6587 -0.0977 0.027 Uiso 1 1 calc R . .
H16B H 0.5525 0.5358 -0.0684 0.027 Uiso 1 1 calc R . .
C17 C 0.7367(2) 0.5050(2) -0.11114(11) 0.0310(5) Uani 1 1 d . . .
H17A H 0.8214 0.5548 -0.1154 0.037 Uiso 1 1 calc R . .
H17B H 0.7014 0.4756 -0.1598 0.037 Uiso 1 1 calc R . .
H17C H 0.7508 0.4330 -0.0840 0.037 Uiso 1 1 calc R . .
C18 C 0.50491(18) 0.72655(18) 0.03481(10) 0.0218(4) Uani 1 1 d . . .
H18 H 0.4648 0.7004 -0.0114 0.026 Uiso 1 1 calc R A .
C19 C 0.43039(19) 0.80264(19) 0.08658(11) 0.0261(5) Uani 1 1 d . A .
C20 C 0.2289(7) 0.9034(7) 0.1000(2) 0.0379(6) Uani 0.797(4) 1 d PD A 1
H20A H 0.2321 0.8826 0.1511 0.046 Uiso 0.797(4) 1 calc PR A 1
H20B H 0.1361 0.8861 0.0818 0.046 Uiso 0.797(4) 1 calc PR A 1
C21 C 0.2716(3) 1.0401(3) 0.09680(17) 0.0461(8) Uani 0.797(4) 1 d PD A 1
H21A H 0.3600 1.0590 0.1193 0.055 Uiso 0.797(4) 1 calc PR A 1
H21B H 0.2080 1.0909 0.1231 0.055 Uiso 0.797(4) 1 calc PR A 1
H21C H 0.2745 1.0594 0.0459 0.055 Uiso 0.797(4) 1 calc PR A 1
C20' C 0.233(3) 0.901(3) 0.1053(8) 0.0379(6) Uani 0.203(4) 1 d PD A 2
H20C H 0.2896 0.9642 0.1360 0.046 Uiso 0.203(4) 1 calc PR A 2
H20D H 0.1817 0.8464 0.1374 0.046 Uiso 0.203(4) 1 calc PR A 2
C21' C 0.1398(11) 0.9632(11) 0.0577(7) 0.0461(8) Uani 0.203(4) 1 d PD A 2
H21D H 0.1919 1.0155 0.0258 0.055 Uiso 0.203(4) 1 calc PR A 2
H21E H 0.0837 1.0154 0.0886 0.055 Uiso 0.203(4) 1 calc PR A 2
H21F H 0.0836 0.8992 0.0281 0.055 Uiso 0.203(4) 1 calc PR A 2
C22 C 0.38889(18) 0.20893(16) 0.35796(9) 0.0167(4) Uani 1 1 d . . .
C23 C 0.51030(18) 0.25317(16) 0.39059(10) 0.0167(4) Uani 1 1 d . . .
C24 C 0.62655(18) 0.19835(17) 0.37426(10) 0.0196(4) Uani 1 1 d . . .
H24 H 0.7085 0.2287 0.3976 0.024 Uiso 1 1 calc R . .
C25 C 0.61823(19) 0.09639(17) 0.32187(10) 0.0215(4) Uani 1 1 d . . .
H25 H 0.6968 0.0578 0.3083 0.026 Uiso 1 1 calc R . .
C26 C 0.49857(19) 0.05007(17) 0.28923(10) 0.0223(4) Uani 1 1 d . . .
H26 H 0.4956 -0.0204 0.2542 0.027 Uiso 1 1 calc R . .
C27 C 0.38250(19) 0.10605(17) 0.30736(10) 0.0194(4) Uani 1 1 d . . .
H27 H 0.3000 0.0740 0.2852 0.023 Uiso 1 1 calc R . .
C28 C 0.36408(17) 0.38829(16) 0.43908(10) 0.0168(4) Uani 1 1 d . . .
C29 C 0.28264(17) 0.28834(16) 0.38765(9) 0.0156(4) Uani 1 1 d . . .
C30 C 0.21610(18) 0.35638(17) 0.32879(10) 0.0186(4) Uani 1 1 d . . .
C31 C 0.08187(17) 0.39138(16) 0.34026(10) 0.0175(4) Uani 1 1 d . . .
H31 H 0.0399 0.4333 0.3043 0.021 Uiso 1 1 calc R . .
C32 C 0.01516(17) 0.36583(16) 0.40065(10) 0.0169(4) Uani 1 1 d . . .
C33 C -0.16999(19) 0.47454(19) 0.36855(11) 0.0258(5) Uani 1 1 d . . .
H33A H -0.1138 0.5512 0.3626 0.031 Uiso 1 1 calc R . .
H33B H -0.2559 0.4962 0.3881 0.031 Uiso 1 1 calc R . .
H33C H -0.1839 0.4259 0.3212 0.031 Uiso 1 1 calc R . .
C34 C 0.06741(17) 0.29376(17) 0.45806(10) 0.0179(4) Uani 1 1 d . . .
H34A H -0.0063 0.2410 0.4775 0.022 Uiso 1 1 calc R . .
H34B H 0.1060 0.3523 0.4986 0.022 Uiso 1 1 calc R . .
C35 C 0.17329(17) 0.21142(16) 0.42756(9) 0.0160(4) Uani 1 1 d . . .
H35 H 0.1284 0.1486 0.3902 0.019 Uiso 1 1 calc R . .
C36 C 0.23115(17) 0.13957(17) 0.48452(9) 0.0175(4) Uani 1 1 d . . .
C37 C 0.3435(2) 0.16913(18) 0.60062(10) 0.0272(5) Uani 1 1 d . . .
H37A H 0.4238 0.1276 0.5851 0.033 Uiso 1 1 calc R . .
H37B H 0.2799 0.1066 0.6205 0.033 Uiso 1 1 calc R . .
C38 C 0.3794(2) 0.27534(19) 0.65714(11) 0.0288(5) Uani 1 1 d . . .
H38A H 0.4394 0.3381 0.6362 0.035 Uiso 1 1 calc R . .
H38B H 0.4237 0.2441 0.6985 0.035 Uiso 1 1 calc R . .
H38C H 0.2986 0.3133 0.6737 0.035 Uiso 1 1 calc R . .
C39 C 0.23326(19) 0.01558(17) 0.48236(10) 0.0217(4) Uani 1 1 d . . .
H39 H 0.2761 -0.0170 0.5217 0.026 Uiso 1 1 calc R . .
C40 C 0.17510(19) -0.07409(17) 0.42437(10) 0.0210(4) Uani 1 1 d . . .
C41 C 0.1651(2) -0.28866(18) 0.37965(11) 0.0301(5) Uani 1 1 d . . .
H41A H 0.0709 -0.2787 0.3677 0.036 Uiso 1 1 calc R . .
H41B H 0.1692 -0.3696 0.4007 0.036 Uiso 1 1 calc R . .
C42 C 0.2446(2) -0.2896(2) 0.31153(14) 0.0461(7) Uani 1 1 d . . .
H42A H 0.2368 -0.2113 0.2892 0.069 Uiso 1 1 calc R . .
H42B H 0.2109 -0.3603 0.2774 0.069 Uiso 1 1 calc R . .
H42C H 0.3381 -0.2979 0.3234 0.069 Uiso 1 1 calc R . .

loop_
_atom_site_aniso_label
_atom_site_aniso_U_11
_atom_site_aniso_U_22
_atom_site_aniso_U_33
_atom_site_aniso_U_23
_atom_site_aniso_U_13
_atom_site_aniso_U_12
O1 0.0217(7) 0.0217(7) 0.0196(7) 0.0028(6) 0.0041(6) -0.0006(6)
O2 0.0273(7) 0.0291(8) 0.0219(7) 0.0064(6) -0.0079(6) 0.0014(6)
O3 0.0342(8) 0.0200(7) 0.0320(8) -0.0051(6) -0.0134(7) 0.0009(6)
O4 0.0225(7) 0.0256(7) 0.0144(7) -0.0054(6) -0.0049(5) 0.0065(6)
O5 0.0219(7) 0.0447(9) 0.0297(8) -0.0089(7) -0.0060(6) 0.0140(7)
O6 0.0371(9) 0.0575(11) 0.0284(9) -0.0193(8) -0.0114(7) 0.0214(8)
O7 0.0211(7) 0.0142(7) 0.0255(7) -0.0035(6) 0.0008(6) 0.0011(5)
O8 0.0321(8) 0.0480(10) 0.0308(8) 0.0225(7) 0.0142(7) 0.0176(7)
O9 0.0154(6) 0.0259(7) 0.0242(7) 0.0070(6) 0.0006(5) 0.0044(5)
O10 0.0290(7) 0.0181(7) 0.0158(7) 0.0007(5) -0.0087(6) 0.0006(6)
O11 0.0418(9) 0.0139(7) 0.0324(8) -0.0008(6) -0.0148(7) 0.0007(6)
O12 0.0373(8) 0.0187(7) 0.0273(8) -0.0002(6) -0.0142(7) 0.0007(6)
N1 0.0188(8) 0.0196(8) 0.0179(8) 0.0010(7) 0.0050(7) 0.0050(7)
N2 0.0151(8) 0.0166(8) 0.0228(9) -0.0030(7) -0.0029(7) -0.0006(6)
C1 0.0177(9) 0.0234(10) 0.0130(9) 0.0033(8) -0.0003(7) 0.0035(8)
C2 0.0168(9) 0.0228(10) 0.0109(9) 0.0017(7) -0.0034(7) 0.0023(8)
C3 0.0176(9) 0.0292(11) 0.0120(9) -0.0009(8) -0.0026(7) 0.0017(8)
C4 0.0193(10) 0.0323(11) 0.0156(10) 0.0055(8) -0.0014(8) -0.0034(8)
C5 0.0272(10) 0.0254(11) 0.0180(10) 0.0058(8) -0.0025(8) -0.0036(9)
C6 0.0258(10) 0.0219(10) 0.0169(10) 0.0016(8) -0.0001(8) 0.0034(8)
C7 0.0173(9) 0.0216(10) 0.0135(9) 0.0014(8) -0.0025(7) 0.0023(8)
C8 0.0166(9) 0.0202(10) 0.0141(9) -0.0001(8) -0.0004(7) 0.0036(8)
C9 0.0152(9) 0.0279(11) 0.0125(9) 0.0020(8) 0.0012(7) 0.0022(8)
C10 0.0169(9) 0.0275(11) 0.0175(10) -0.0040(8) -0.0045(8) 0.0008(8)
C11 0.0204(10) 0.0210(10) 0.0223(10) -0.0038(8) 0.0003(8) 0.0029(8)
C12 0.0259(10) 0.0190(10) 0.0201(10) -0.0019(8) -0.0064(8) 0.0046(8)
C13 0.0194(9) 0.0224(10) 0.0144(9) -0.0018(8) -0.0010(8) 0.0052(8)
C14 0.0330(12) 0.0295(12) 0.0360(13) -0.0104(10) -0.0134(10) -0.0034(10)
C15 0.0219(10) 0.0170(9) 0.0153(9) -0.0004(8) -0.0016(8) 0.0019(8)
C16 0.0264(10) 0.0262(11) 0.0136(9) -0.0037(8) -0.0060(8) 0.0023(8)
C17 0.0347(12) 0.0395(13) 0.0178(10) -0.0070(9) -0.0039(9) 0.0087(10)
C18 0.0225(10) 0.0242(10) 0.0171(10) -0.0055(8) -0.0061(8) 0.0022(8)
C19 0.0225(10) 0.0284(11) 0.0267(11) -0.0038(9) -0.0061(9) 0.0042(9)
C20 0.0255(12) 0.0514(15) 0.0369(15) -0.0086(12) 0.0013(11) 0.0172(11)
C21 0.0567(19) 0.0492(19) 0.0371(17) 0.0097(14) 0.0103(15) 0.0257(16)
C20' 0.0255(12) 0.0514(15) 0.0369(15) -0.0086(12) 0.0013(11) 0.0172(11)
C21' 0.0567(19) 0.0492(19) 0.0371(17) 0.0097(14) 0.0103(15) 0.0257(16)
C22 0.0208(9) 0.0154(9) 0.0144(9) 0.0043(7) 0.0001(8) 0.0018(7)
C23 0.0205(9) 0.0129(9) 0.0167(9) 0.0019(7) 0.0005(8) 0.0013(7)
C24 0.0187(9) 0.0201(10) 0.0207(10) 0.0047(8) -0.0004(8) 0.0024(8)
C25 0.0240(10) 0.0193(10) 0.0232(10) 0.0069(8) 0.0052(8) 0.0086(8)
C26 0.0318(11) 0.0172(10) 0.0181(10) -0.0006(8) 0.0012(8) 0.0053(8)
C27 0.0238(10) 0.0179(10) 0.0163(9) 0.0018(8) -0.0016(8) 0.0013(8)
C28 0.0196(9) 0.0137(9) 0.0170(9) 0.0029(8) -0.0008(8) -0.0009(8)
C29 0.0166(9) 0.0156(9) 0.0142(9) 0.0003(7) -0.0002(7) 0.0003(7)
C30 0.0226(10) 0.0151(9) 0.0185(10) 0.0029(8) 0.0011(8) 0.0019(8)
C31 0.0186(9) 0.0175(9) 0.0167(9) 0.0024(8) -0.0031(8) 0.0018(8)
C32 0.0157(9) 0.0147(9) 0.0193(10) -0.0021(7) -0.0016(8) -0.0011(7)
C33 0.0204(10) 0.0288(11) 0.0304(11) 0.0115(9) -0.0007(9) 0.0060(9)
C34 0.0179(9) 0.0203(10) 0.0152(9) 0.0025(8) 0.0000(7) -0.0021(8)
C35 0.0191(9) 0.0139(9) 0.0140(9) 0.0001(7) -0.0023(7) -0.0026(7)
C36 0.0189(9) 0.0184(10) 0.0142(9) 0.0004(8) -0.0026(8) -0.0026(8)
C37 0.0388(12) 0.0248(11) 0.0184(10) 0.0026(8) -0.0118(9) 0.0058(9)
C38 0.0321(11) 0.0307(12) 0.0235(11) -0.0023(9) -0.0116(9) 0.0083(9)
C39 0.0280(10) 0.0198(10) 0.0171(10) 0.0038(8) -0.0063(8) 0.0004(8)
C40 0.0249(10) 0.0156(10) 0.0223(10) 0.0041(8) -0.0013(8) -0.0014(8)
C41 0.0397(12) 0.0143(10) 0.0343(12) -0.0046(9) -0.0121(10) -0.0002(9)
C42 0.0299(12) 0.0452(15) 0.0585(17) -0.0203(13) 0.0031(12) 0.0025(11)

loop_
_atom_type_symbol
_atom_type_description
_atom_type_scat_dispersion_real
_atom_type_scat_dispersion_imag
_atom_type_scat_source
C C 0.0033 0.0016 'International Tables Vol C Tables 4.2.6.8 and 6.1.1.4'
H H 0.0000 0.0000 'International Tables Vol C Tables 4.2.6.8 and 6.1.1.4'
N N 0.0061 0.0033 'International Tables Vol C Tables 4.2.6.8 and 6.1.1.4'
O O 0.0106 0.0060 'International Tables Vol C Tables 4.2.6.8 and 6.1.1.4'

loop_
_geom_angle_atom_site_label_1
_geom_angle_atom_site_label_2
_geom_angle_atom_site_label_3
_geom_angle
C11 O3 C14 117.77(15)
C15 O4 C16 119.26(13)
C19 O5 C20 117.8(3)
C19 O5 C20' 113.8(9)
C20 O5 C20' 4.5(7)
C32 O9 C33 117.73(15)
C36 O10 C37 117.87(14)
C40 O11 C41 116.42(14)
C7 N1 C1 111.89(15)
C7 N1 H1 124.1
C1 N1 H1 124.1
C28 N2 C23 111.89(14)
C28 N2 H2 124.1
C23 N2 H2 124.1
C6 C1 C2 122.29(18)
C6 C1 N1 128.07(17)
C2 C1 N1 109.64(16)
C3 C2 C1 119.51(18)
C3 C2 C8 132.06(17)
C1 C2 C8 108.42(16)
C2 C3 C4 119.27(18)
C2 C3 H3 120.4
C4 C3 H3 120.4
C5 C4 C3 120.28(18)
C5 C4 H4 119.9
C3 C4 H4 119.9
C4 C5 C6 121.24(18)
C4 C5 H5 119.4
C6 C5 H5 119.4
C1 C6 C5 117.39(18)
C1 C6 H6 121.3
C5 C6 H6 121.3
O1 C7 N1 126.06(17)
O1 C7 C8 126.09(16)
N1 C7 C8 107.75(15)
C2 C8 C13 113.95(15)
C2 C8 C7 101.88(14)
C13 C8 C7 115.63(15)
C2 C8 C9 110.48(15)
C13 C8 C9 109.82(14)
C7 C8 C9 104.47(13)
O2 C9 C10 122.07(16)
O2 C9 C8 118.67(16)
C10 C9 C8 119.22(16)
C11 C10 C9 121.82(16)
C11 C10 H10 119.1
C9 C10 H10 119.1
C10 C11 O3 126.25(16)
C10 C11 C12 123.31(17)
O3 C11 C12 110.43(16)
C11 C12 C13 111.21(16)
C11 C12 H12A 109.4
C13 C12 H12A 109.4
C11 C12 H12B 109.4
C13 C12 H12B 109.4
H12A C12 H12B 108.0
C15 C13 C12 108.82(15)
C15 C13 C8 114.46(15)
C12 C13 C8 112.14(15)
C15 C13 H13 107.0
C12 C13 H13 107.0
C8 C13 H13 107.0
O3 C14 H14A 109.5
O3 C14 H14B 109.5
H14A C14 H14B 109.5
O3 C14 H14C 109.5
H14A C14 H14C 109.5
H14B C14 H14C 109.5
C18 C15 O4 124.24(16)
C18 C15 C13 125.29(16)
O4 C15 C13 110.34(14)
O4 C16 C17 106.75(14)
O4 C16 H16A 110.4
C17 C16 H16A 110.4
O4 C16 H16B 110.4
C17 C16 H16B 110.4
H16A C16 H16B 108.6
C16 C17 H17A 109.5
C16 C17 H17B 109.5
H17A C17 H17B 109.5
C16 C17 H17C 109.5
H17A C17 H17C 109.5
H17B C17 H17C 109.5
C15 C18 C19 124.23(16)
C15 C18 H18 117.9
C19 C18 H18 117.9
O6 C19 O5 121.99(18)
O6 C19 C18 127.69(18)
O5 C19 C18 110.33(16)
O5 C20 C21 110.7(5)
O5 C20 H20A 109.5
C21 C20 H20A 109.5
O5 C20 H20B 109.5
C21 C20 H20B 109.5
H20A C20 H20B 108.1
O5 C20' C21' 106.8(9)
O5 C20' H20C 110.4
C21' C20' H20C 110.4
O5 C20' H20D 110.4
C21' C20' H20D 110.4
H20C C20' H20D 108.6
C20' C21' H21D 109.5
C20' C21' H21E 109.5
H21D C21' H21E 109.5
C20' C21' H21F 109.5
H21D C21' H21F 109.5
H21E C21' H21F 109.5
C27 C22 C23 119.60(17)
C27 C22 C29 131.10(16)
C23 C22 C29 109.30(15)
C24 C23 C22 122.51(16)
C24 C23 N2 128.37(16)
C22 C23 N2 109.10(15)
C23 C24 C25 116.89(16)
C23 C24 H24 121.6
C25 C24 H24 121.6
C26 C25 C24 121.62(18)
C26 C25 H25 119.2
C24 C25 H25 119.2
C25 C26 C27 120.34(17)
C25 C26 H26 119.8
C27 C26 H26 119.8
C22 C27 C26 119.02(17)
C22 C27 H27 120.5
C26 C27 H27 120.5
O7 C28 N2 125.84(16)
O7 C28 C29 126.27(15)
N2 C28 C29 107.85(14)
C22 C29 C30 112.93(15)
C22 C29 C28 101.76(13)
C30 C29 C28 107.74(14)
C22 C29 C35 112.08(14)
C30 C29 C35 109.00(14)
C28 C29 C35 113.17(14)
O8 C30 C31 122.29(17)
O8 C30 C29 119.12(16)
C31 C30 C29 118.56(16)
C32 C31 C30 121.49(17)
C32 C31 H31 119.3
C30 C31 H31 119.3
O9 C32 C31 125.56(16)
O9 C32 C34 110.55(15)
C31 C32 C34 123.89(16)
O9 C33 H33A 109.5
O9 C33 H33B 109.5
H33A C33 H33B 109.5
O9 C33 H33C 109.5
H33A C33 H33C 109.5
H33B C33 H33C 109.5
C32 C34 C35 110.65(15)
C32 C34 H34A 109.5
C35 C34 H34A 109.5
C32 C34 H34B 109.5
C35 C34 H34B 109.5
H34A C34 H34B 108.1
C36 C35 C34 112.23(15)
C36 C35 C29 112.05(14)
C34 C35 C29 111.31(14)
C36 C35 H35 107.0
C34 C35 H35 107.0
C29 C35 H35 107.0
C39 C36 O10 124.04(16)
C39 C36 C35 126.52(16)
O10 C36 C35 109.44(14)
O10 C37 C38 107.33(15)
O10 C37 H37A 110.2
C38 C37 H37A 110.2
O10 C37 H37B 110.2
C38 C37 H37B 110.2
H37A C37 H37B 108.5
C37 C38 H38A 109.5
C37 C38 H38B 109.5
H38A C38 H38B 109.5
C37 C38 H38C 109.5
H38A C38 H38C 109.5
H38B C38 H38C 109.5
C36 C39 C40 125.32(17)
C36 C39 H39 117.3
C40 C39 H39 117.3
O12 C40 O11 122.60(17)
O12 C40 C39 128.08(17)
O11 C40 C39 109.29(15)
O11 C41 C42 111.40(17)
O11 C41 H41A 109.3
C42 C41 H41A 109.3
O11 C41 H41B 109.3
C42 C41 H41B 109.3
H41A C41 H41B 108.0
C41 C42 H42A 109.5
C41 C42 H42B 109.5
H42A C42 H42B 109.5
C41 C42 H42C 109.5
H42A C42 H42C 109.5
H42B C42 H42C 109.5

loop_
_geom_bond_atom_site_label_1
_geom_bond_atom_site_label_2
_geom_bond_distance
O1 C7 1.226(2)
O2 C9 1.218(2)
O3 C11 1.348(2)
O3 C14 1.436(2)
O4 C15 1.344(2)
O4 C16 1.448(2)
O5 C19 1.343(2)
O5 C20 1.443(4)
O5 C20' 1.452(10)
O6 C19 1.210(2)
O7 C28 1.226(2)
O8 C30 1.218(2)
O9 C32 1.343(2)
O9 C33 1.439(2)
O10 C36 1.357(2)
O10 C37 1.443(2)
O11 C40 1.339(2)
O11 C41 1.458(2)
O12 C40 1.214(2)
N1 C7 1.352(2)
N1 C1 1.400(2)
N1 H1 0.8800
N2 C28 1.354(2)
N2 C23 1.406(2)
N2 H2 0.8800
C1 C6 1.380(3)
C1 C2 1.393(3)
C2 C3 1.377(3)
C2 C8 1.510(3)
C3 C4 1.393(3)
C3 H3 0.9500
C4 C5 1.386(3)
C4 H4 0.9500
C5 C6 1.391(3)
C5 H5 0.9500
C6 H6 0.9500
C7 C8 1.547(3)
C8 C13 1.541(2)
C8 C9 1.559(2)
C9 C10 1.444(3)
C10 C11 1.338(3)
C10 H10 0.9500
C11 C12 1.494(2)
C12 C13 1.531(3)
C12 H12A 0.9900
C12 H12B 0.9900
C13 C15 1.510(2)
C13 H13 1.0000
C14 H14A 0.9800
C14 H14B 0.9800
C14 H14C 0.9800
C15 C18 1.341(3)
C16 C17 1.500(3)
C16 H16A 0.9900
C16 H16B 0.9900
C17 H17A 0.9800
C17 H17B 0.9800
C17 H17C 0.9800
C18 C19 1.456(3)
C18 H18 0.9500
C20 C21 1.508(8)
C20 H20A 0.9900
C20 H20B 0.9900
C21 H21A 0.9800
C21 H21B 0.9800
C21 H21C 0.9800
C20' C21' 1.518(10)
C20' H20C 0.9900
C20' H20D 0.9900
C21' H21D 0.9800
C21' H21E 0.9800
C21' H21F 0.9800
C22 C27 1.381(2)
C22 C23 1.391(2)
C22 C29 1.502(2)
C23 C24 1.379(3)
C24 C25 1.393(3)
C24 H24 0.9500
C25 C26 1.381(3)
C25 H25 0.9500
C26 C27 1.390(3)
C26 H26 0.9500
C27 H27 0.9500
C28 C29 1.548(2)
C29 C30 1.542(2)
C29 C35 1.558(2)
C30 C31 1.448(3)
C31 C32 1.346(3)
C31 H31 0.9500
C32 C34 1.486(2)
C33 H33A 0.9800
C33 H33B 0.9800
C33 H33C 0.9800
C34 C35 1.522(3)
C34 H34A 0.9900
C34 H34B 0.9900
C35 C36 1.501(2)
C35 H35 1.0000
C36 C39 1.335(3)
C37 C38 1.497(3)
C37 H37A 0.9900
C37 H37B 0.9900
C38 H38A 0.9800
C38 H38B 0.9800
C38 H38C 0.9800
C39 C40 1.461(3)
C39 H39 0.9500
C41 C42 1.497(3)
C41 H41A 0.9900
C41 H41B 0.9900
C42 H42A 0.9800
C42 H42B 0.9800
C42 H42C 0.9800

loop_
_geom_torsion_atom_site_label_1
_geom_torsion_atom_site_label_2
_geom_torsion_atom_site_label_3
_geom_torsion_atom_site_label_4
_geom_torsion
C7 N1 C1 C6 178.50(17)
C7 N1 C1 C2 -1.7(2)
C6 C1 C2 C3 -1.6(3)
N1 C1 C2 C3 178.58(15)
C6 C1 C2 C8 177.11(16)
N1 C1 C2 C8 -2.70(19)
C1 C2 C3 C4 1.2(2)
C8 C2 C3 C4 -177.16(17)
C2 C3 C4 C5 0.0(3)
C3 C4 C5 C6 -1.0(3)
C2 C1 C6 C5 0.7(3)
N1 C1 C6 C5 -179.53(17)
C4 C5 C6 C1 0.6(3)
C1 N1 C7 O1 -178.22(16)
C1 N1 C7 C8 5.22(19)
C3 C2 C8 C13 -50.9(3)
C1 C2 C8 C13 130.62(16)
C3 C2 C8 C7 -176.14(17)
C1 C2 C8 C7 5.37(17)
C3 C2 C8 C9 73.3(2)
C1 C2 C8 C9 -105.19(16)
O1 C7 C8 C2 177.09(16)
N1 C7 C8 C2 -6.35(17)
O1 C7 C8 C13 53.0(2)
N1 C7 C8 C13 -130.48(16)
O1 C7 C8 C9 -67.9(2)
N1 C7 C8 C9 108.71(16)
C2 C8 C9 O2 31.5(2)
C13 C8 C9 O2 157.99(17)
C7 C8 C9 O2 -77.4(2)
C2 C8 C9 C10 -150.83(16)
C13 C8 C9 C10 -24.3(2)
C7 C8 C9 C10 100.30(18)
O2 C9 C10 C11 174.88(18)
C8 C9 C10 C11 -2.7(3)
C9 C10 C11 O3 -176.11(18)
C9 C10 C11 C12 3.0(3)
C14 O3 C11 C10 1.2(3)
C14 O3 C11 C12 -177.98(17)
C10 C11 C12 C13 24.3(3)
O3 C11 C12 C13 -156.43(16)
C11 C12 C13 C15 -178.91(15)
C11 C12 C13 C8 -51.3(2)
C2 C8 C13 C15 -60.2(2)
C7 C8 C13 C15 57.4(2)
C9 C8 C13 C15 175.26(15)
C2 C8 C13 C12 175.22(15)
C7 C8 C13 C12 -67.20(19)
C9 C8 C13 C12 50.7(2)
C16 O4 C15 C18 2.6(3)
C16 O4 C15 C13 -173.57(16)
C12 C13 C15 C18 -83.5(2)
C8 C13 C15 C18 150.16(19)
C12 C13 C15 O4 92.62(18)
C8 C13 C15 O4 -33.7(2)
C15 O4 C16 C17 -178.66(16)
O4 C15 C18 C19 -179.93(18)
C13 C15 C18 C19 -4.3(3)
C20 O5 C19 O6 1.7(5)
C20' O5 C19 O6 -0.5(16)
C20 O5 C19 C18 -178.6(4)
C20' O5 C19 C18 179.1(16)
C15 C18 C19 O6 -2.7(4)
C15 C18 C19 O5 177.74(19)
C19 O5 C20 C21 82.3(4)
C20' O5 C20 C21 110(26)
C19 O5 C20' C21' 157.0(16)
C20 O5 C20' C21' 3(23)
C27 C22 C23 C24 0.2(3)
C29 C22 C23 C24 179.76(17)
C27 C22 C23 N2 178.77(16)
C29 C22 C23 N2 -1.7(2)
C28 N2 C23 C24 178.06(19)
C28 N2 C23 C22 -0.4(2)
C22 C23 C24 C25 1.2(3)
N2 C23 C24 C25 -177.08(18)
C23 C24 C25 C26 -1.8(3)
C24 C25 C26 C27 1.0(3)
C23 C22 C27 C26 -1.1(3)
C29 C22 C27 C26 179.54(18)
C25 C26 C27 C22 0.5(3)
C23 N2 C28 O7 -175.49(17)
C23 N2 C28 C29 2.2(2)
C27 C22 C29 C30 -62.5(3)
C23 C22 C29 C30 118.01(16)
C27 C22 C29 C28 -177.75(19)
C23 C22 C29 C28 2.80(18)
C27 C22 C29 C35 61.0(2)
C23 C22 C29 C35 -118.42(16)
O7 C28 C29 C22 174.68(18)
N2 C28 C29 C22 -2.99(18)
O7 C28 C29 C30 55.7(2)
N2 C28 C29 C30 -121.96(16)
O7 C28 C29 C35 -64.9(2)
N2 C28 C29 C35 117.46(16)
C22 C29 C30 O8 -27.6(2)
C28 C29 C30 O8 83.9(2)
C35 C29 C30 O8 -152.88(17)
C22 C29 C30 C31 154.39(15)
C28 C29 C30 C31 -94.04(18)
C35 C29 C30 C31 29.1(2)
O8 C30 C31 C32 -177.92(18)
C29 C30 C31 C32 0.0(3)
C33 O9 C32 C31 -0.7(3)
C33 O9 C32 C34 178.91(14)
C30 C31 C32 O9 175.53(16)
C30 C31 C32 C34 -4.0(3)
O9 C32 C34 C35 157.72(14)
C31 C32 C34 C35 -22.7(2)
C32 C34 C35 C36 178.48(14)
C32 C34 C35 C29 51.98(18)
C22 C29 C35 C36 52.70(19)
C30 C29 C35 C36 178.45(14)
C28 C29 C35 C36 -61.69(19)
C22 C29 C35 C34 179.30(14)
C30 C29 C35 C34 -54.95(18)
C28 C29 C35 C34 64.91(18)
C37 O10 C36 C39 -1.4(3)
C37 O10 C36 C35 179.28(16)
C34 C35 C36 C39 122.7(2)
C29 C35 C36 C39 -111.2(2)
C34 C35 C36 O10 -58.00(19)
C29 C35 C36 O10 68.11(18)
C36 O10 C37 C38 -173.57(16)
O10 C36 C39 C40 178.78(18)
C35 C36 C39 C40 -2.0(3)
C41 O11 C40 O12 1.3(3)
C41 O11 C40 C39 179.85(17)
C36 C39 C40 O12 -12.0(3)
C36 C39 C40 O11 169.51(19)
C40 O11 C41 C42 81.3(2)
